data_7024818
loop_
_publ_author_name
'Langley, Stuart K.'
'Moubaraki, Boujemaa'
'Forsyth, Craig M.'
'Gass, Ian A.'
'Murray, Keith S.'

_publ_section_title
;
 Structure and magnetism of new lanthanide 6-wheel compounds utilizing
 triethanolamine as a stabilizing ligand.
;
_journal_issue 7
_journal_name_full 'Dalton transactions (Cambridge, England : 2003)'
_journal_page_first 1705
_journal_page_last 1708
_journal_paper_doi 10.1039/b921843b
_journal_volume 39
_journal_year 2010
_chemical_formula_sum 'C44 H110 Dy6 N12 O44'
_chemical_formula_weight 2486.44
_chemical_name_common Dy6(tea)
_chemical_name_systematic
;
?
;
_space_group_IT_number 148
_symmetry_cell_setting trigonal
_symmetry_space_group_name_Hall '-R 3'
_symmetry_space_group_name_H-M 'R -3 :H'
_atom_sites_solution_hydrogens geom
_atom_sites_solution_primary direct
_atom_sites_solution_secondary difmap
_cell_angle_alpha 90.00
_cell_angle_beta 90.00
_cell_angle_gamma 120.00
_cell_formula_units_Z 3
_cell_length_a 16.7756(3)
_cell_length_b 16.7756(3)
_cell_length_c 24.9858(9)
_cell_measurement_reflns_used 9926
_cell_measurement_temperature 123(2)
_cell_measurement_theta_max 30.43
_cell_measurement_theta_min 2.43
_cell_volume 6089.5(3)
_computing_cell_refinement 'Bruker Apex2 V2.0'
_computing_data_collection 'Bruker Apex2 V2.0'
_computing_data_reduction 'Bruker Apex2 V2.0'
_computing_molecular_graphics X-Seed
_computing_publication_material CIFTAB
_computing_structure_refinement 'SHELXL-97 (Sheldrick, 1997)'
_computing_structure_solution 'SHELXS-97 (Sheldrick, 1990)'
_diffrn_ambient_temperature 123(2)
_diffrn_measured_fraction_theta_full 0.998
_diffrn_measured_fraction_theta_max 0.998
_diffrn_measurement_device_type 'Bruker X8 Apex CCD'
_diffrn_measurement_method 'thin slice phi and omega scans'
_diffrn_radiation_monochromator graphite
_diffrn_radiation_source 'fine-focus sealed tube'
_diffrn_radiation_type MoK\a
_diffrn_radiation_wavelength 0.71073
_diffrn_reflns_av_R_equivalents 0.0417
_diffrn_reflns_av_sigmaI/netI 0.0292
_diffrn_reflns_limit_h_max 21
_diffrn_reflns_limit_h_min -21
_diffrn_reflns_limit_k_max 21
_diffrn_reflns_limit_k_min -21
_diffrn_reflns_limit_l_max 32
_diffrn_reflns_limit_l_min -32
_diffrn_reflns_number 15739
_diffrn_reflns_theta_full 27.49
_diffrn_reflns_theta_max 27.49
_diffrn_reflns_theta_min 2.15
_exptl_absorpt_coefficient_mu 5.549
_exptl_absorpt_correction_T_max 0.330
_exptl_absorpt_correction_T_min 0.125
_exptl_absorpt_correction_type multi-scan
_exptl_absorpt_process_details SADABS
_exptl_crystal_colour colourless
_exptl_crystal_density_diffrn 2.034
_exptl_crystal_density_method 'not measured'
_exptl_crystal_description prism
_exptl_crystal_F_000 3618
_exptl_crystal_size_max 0.40
_exptl_crystal_size_mid 0.40
_exptl_crystal_size_min 0.20
_refine_diff_density_max 1.173
_refine_diff_density_min -1.128
_refine_diff_density_rms 0.139
_refine_ls_extinction_method none
_refine_ls_goodness_of_fit_ref 1.080
_refine_ls_hydrogen_treatment mixed
_refine_ls_matrix_type full
_refine_ls_number_parameters 167
_refine_ls_number_reflns 3108
_refine_ls_number_restraints 3
_refine_ls_restrained_S_all 1.081
_refine_ls_R_factor_all 0.0207
_refine_ls_R_factor_gt 0.0205
_refine_ls_shift/su_max 0.001
_refine_ls_shift/su_mean 0.000
_refine_ls_structure_factor_coef Fsqd
_refine_ls_weighting_details 'calc w=1/[\s^2^(Fo^2^)+(0.0305P)^2^+12.3527P] where P=(Fo^2^+2Fc^2^)/3'
_refine_ls_weighting_scheme calc
_refine_ls_wR_factor_gt 0.0539
_refine_ls_wR_factor_ref 0.0541
_reflns_number_gt 3082
_reflns_number_total 3108
_reflns_threshold_expression >2sigma(I)
_cod_data_source_file b921843b.txt
_cod_data_source_block 1
_cod_original_sg_symbol_H-M R-3
_cod_database_code 7024818

loop_
_symmetry_equiv_pos_as_xyz
'x, y, z'
'-y, x-y, z'
'-x+y, -x, z'
'x+2/3, y+1/3, z+1/3'
'-y+2/3, x-y+1/3, z+1/3'
'-x+y+2/3, -x+1/3, z+1/3'
'x+1/3, y+2/3, z+2/3'
'-y+1/3, x-y+2/3, z+2/3'
'-x+y+1/3, -x+2/3, z+2/3'
'-x, -y, -z'
'y, -x+y, -z'
'x-y, x, -z'
'-x+2/3, -y+1/3, -z+1/3'
'y+2/3, -x+y+1/3, -z+1/3'
'x-y+2/3, x+1/3, -z+1/3'
'-x+1/3, -y+2/3, -z+2/3'
'y+1/3, -x+y+2/3, -z+2/3'
'x-y+1/3, x+2/3, -z+2/3'

loop_
_atom_site_label
_atom_site_type_symbol
_atom_site_fract_x
_atom_site_fract_y
_atom_site_fract_z
_atom_site_U_iso_or_equiv
_atom_site_adp_type
_atom_site_occupancy
_atom_site_symmetry_multiplicity
_atom_site_calc_flag
_atom_site_refinement_flags
_atom_site_disorder_assembly
_atom_site_disorder_group
Dy1 Dy 0.007942(13) 0.226195(12) 0.000238(13) 0.01117(6) Uani 1 1 d . . .
O1 O 0.1280(2) 0.24022(18) 0.05283(9) 0.0149(6) Uani 1 1 d . . .
O2 O -0.0930(3) 0.1015(3) 0.04792(9) 0.0169(6) Uani 1 1 d . . .
O3 O -0.0960(3) 0.2872(3) 0.00991(17) 0.0274(8) Uani 1 1 d D . .
H3 H -0.1456(17) 0.2554(14) -0.0097(13) 0.033 Uiso 1 1 d D . .
O4 O 0.1079(2) 0.3974(2) -0.00396(15) 0.0213(7) Uani 1 1 d . . .
O5 O 0.0337(2) 0.3340(2) -0.07723(13) 0.0215(6) Uani 1 1 d . . .
O6 O -0.2009(4) 0.3095(4) -0.0634(3) 0.0684(15) Uani 1 1 d D . .
H6 H -0.2473 0.3029 -0.0467 0.082 Uiso 1 1 calc R . .
O7 O 0.3333 0.6667 0.0055(11) 0.095(4) Uani 0.50 3 d SP A 1
H7 H 0.2886 0.6173 0.0156 0.115 Uiso 0.17 1 d P B 1
O7A O 0.3333 0.6667 -0.1093(10) 0.095(4) Uani 0.50 3 d SP C 2
H7A H 0.2802 0.6506 -0.1181 0.115 Uiso 0.17 1 d P D 2
N1 N -0.0016(2) 0.2763(3) 0.09664(15) 0.0218(8) Uani 1 1 d . . .
C1 C 0.1422(3) 0.2723(3) 0.10646(14) 0.0192(8) Uani 1 1 d . . .
H1A H 0.2090 0.3121 0.1132 0.023 Uiso 1 1 calc R . .
H1B H 0.1185 0.2193 0.1313 0.023 Uiso 1 1 calc R . .
C2 C 0.0935(3) 0.3261(3) 0.11664(17) 0.0214(9) Uani 1 1 d . . .
H2A H 0.0931 0.3371 0.1555 0.026 Uiso 1 1 calc R . .
H2B H 0.1274 0.3867 0.0986 0.026 Uiso 1 1 calc R . .
C3 C -0.0712(3) 0.1054(3) 0.10273(16) 0.0236(10) Uani 1 1 d . . .
H3A H -0.0127 0.1048 0.1067 0.028 Uiso 1 1 calc R . .
H3B H -0.1202 0.0504 0.1212 0.028 Uiso 1 1 calc R . .
C4 C -0.0617(3) 0.1909(3) 0.12816(19) 0.0267(10) Uani 1 1 d . . .
H4A H -0.1236 0.1841 0.1319 0.032 Uiso 1 1 calc R . .
H4B H -0.0356 0.1977 0.1645 0.032 Uiso 1 1 calc R . .
C5 C -0.1226(4) 0.3045(4) 0.0608(2) 0.0327(12) Uani 1 1 d D . .
H5A H -0.1745 0.2473 0.0755 0.039 Uiso 1 1 calc R . .
H5B H -0.1420 0.3512 0.0575 0.039 Uiso 1 1 calc R . .
C6 C -0.0407(4) 0.3388(4) 0.0962(2) 0.0307(12) Uani 1 1 d . . .
H6A H -0.0582 0.3451 0.1331 0.037 Uiso 1 1 calc R . .
H6B H 0.0071 0.4005 0.0838 0.037 Uiso 1 1 calc R . .
N7 N 0.0842(3) 0.4074(3) -0.05049(18) 0.0230(8) Uani 1 1 d . . .
O8 O 0.1087(3) 0.4830(2) -0.07032(16) 0.0361(9) Uani 1 1 d . . .
C9 C -0.1465(7) 0.4016(7) -0.0792(5) 0.101(4) Uani 1 1 d . . .
H9A H -0.1487 0.4419 -0.0516 0.152 Uiso 1 1 calc R . .
H9B H -0.1701 0.4115 -0.1130 0.152 Uiso 1 1 calc R . .
H9C H -0.0827 0.4159 -0.0841 0.152 Uiso 1 1 calc R . .
C10 C 0.3333 0.6667 -0.0498(7) 0.073(4) Uani 0.50 3 d SP A 1
H10A H 0.2982 0.6950 -0.0649 0.109 Uiso 0.166 1 d P E 1
H10B H 0.3050 0.6032 -0.0649 0.109 Uiso 0.166 1 d P F 1
H10C H 0.3968 0.7018 -0.0649 0.109 Uiso 0.166 1 d P G 1
C10A C 0.3333 0.6667 -0.0498(7) 0.073(4) Uani 0.50 3 d SP C 2
H10D H 0.3796 0.6520 -0.0388 0.109 Uiso 0.166 1 d P H 2
H10E H 0.2724 0.6204 -0.0388 0.109 Uiso 0.166 1 d P I 2
H10F H 0.3480 0.7276 -0.0388 0.109 Uiso 0.166 1 d P J 2

loop_
_atom_site_aniso_label
_atom_site_aniso_U_11
_atom_site_aniso_U_22
_atom_site_aniso_U_33
_atom_site_aniso_U_23
_atom_site_aniso_U_13
_atom_site_aniso_U_12
Dy1 0.01074(8) 0.01110(9) 0.01149(9) -0.00063(7) 0.00074(7) 0.00533(7)
O1 0.0170(16) 0.0186(13) 0.0112(11) -0.0033(10) -0.0018(13) 0.0105(12)
O2 0.0185(17) 0.0191(16) 0.0079(10) 0.0019(13) 0.0022(14) 0.0055(12)
O3 0.028(2) 0.0307(18) 0.0317(18) -0.0106(16) -0.0076(17) 0.0208(15)
O4 0.0238(17) 0.0152(16) 0.0216(18) -0.0001(14) -0.0027(14) 0.0074(14)
O5 0.0247(17) 0.0165(15) 0.0209(17) 0.0018(13) -0.0009(14) 0.0086(13)
O6 0.063(4) 0.064(3) 0.082(4) 0.003(3) -0.004(3) 0.034(3)
O7 0.073(6) 0.073(6) 0.140(13) 0.000 0.000 0.037(3)
O7A 0.073(6) 0.073(6) 0.140(13) 0.000 0.000 0.037(3)
N1 0.0171(18) 0.0248(19) 0.0224(19) -0.0082(17) 0.0017(15) 0.0096(17)
C1 0.023(2) 0.0229(19) 0.0146(16) -0.0050(14) -0.0021(18) 0.013(2)
C2 0.019(2) 0.025(2) 0.0194(19) -0.0101(17) -0.0015(16) 0.0101(19)
C3 0.021(2) 0.027(2) 0.0103(17) 0.0020(16) -0.0024(15) 0.003(2)
C4 0.021(2) 0.036(3) 0.015(2) -0.007(2) 0.0007(17) 0.009(2)
C5 0.025(2) 0.032(3) 0.047(3) -0.017(3) 0.003(2) 0.019(2)
C6 0.028(3) 0.035(3) 0.031(3) -0.018(2) 0.000(2) 0.017(2)
N7 0.0220(19) 0.0186(19) 0.027(2) -0.0005(17) 0.0018(16) 0.0094(17)
O8 0.047(2) 0.0143(16) 0.041(2) 0.0079(15) -0.0012(18) 0.0115(17)
C9 0.096(7) 0.073(6) 0.154(10) 0.053(7) 0.049(8) 0.057(6)
C10 0.036(4) 0.036(4) 0.146(14) 0.000 0.000 0.0182(19)
C10A 0.036(4) 0.036(4) 0.146(14) 0.000 0.000 0.0182(19)

loop_
_atom_type_symbol
_atom_type_description
_atom_type_scat_dispersion_real
_atom_type_scat_dispersion_imag
_atom_type_scat_source
C C 0.0033 0.0016 'International Tables Vol C Tables 4.2.6.8 and 6.1.1.4'
H H 0.0000 0.0000 'International Tables Vol C Tables 4.2.6.8 and 6.1.1.4'
N N 0.0061 0.0033 'International Tables Vol C Tables 4.2.6.8 and 6.1.1.4'
O O 0.0106 0.0060 'International Tables Vol C Tables 4.2.6.8 and 6.1.1.4'
Dy Dy -0.1892 4.4098 'International Tables Vol C Tables 4.2.6.8 and 6.1.1.4'

loop_
_geom_angle_atom_site_label_1
_geom_angle_atom_site_label_2
_geom_angle_atom_site_label_3
_geom_angle
_geom_angle_site_symmetry_1
_geom_angle_site_symmetry_3
O2 Dy1 O2 110.68(14) 11 .
O2 Dy1 O1 89.30(10) 11 12
O2 Dy1 O1 69.88(10) . 12
O2 Dy1 O1 69.65(10) 11 .
O2 Dy1 O1 90.36(11) . .
O1 Dy1 O1 144.27(12) 12 .
O2 Dy1 O3 152.36(12) 11 .
O2 Dy1 O3 88.49(12) . .
O1 Dy1 O3 78.55(11) 12 .
O1 Dy1 O3 132.06(12) . .
O2 Dy1 O4 95.87(11) 11 .
O2 Dy1 O4 147.75(11) . .
O1 Dy1 O4 130.33(11) 12 .
O1 Dy1 O4 81.80(11) . .
O3 Dy1 O4 74.43(11) . .
O2 Dy1 O5 82.49(10) 11 .
O2 Dy1 O5 147.50(11) . .
O1 Dy1 O5 81.10(11) 12 .
O1 Dy1 O5 122.11(10) . .
O3 Dy1 O5 71.23(13) . .
O4 Dy1 O5 51.05(11) . .
O2 Dy1 N1 137.93(11) 11 .
O2 Dy1 N1 70.74(12) . .
O1 Dy1 N1 126.89(10) 12 .
O1 Dy1 N1 68.29(11) . .
O3 Dy1 N1 66.21(13) . .
O4 Dy1 N1 77.32(13) . .
O5 Dy1 N1 119.76(13) . .
O2 Dy1 N7 91.09(10) 11 .
O2 Dy1 N7 157.35(11) . .
O1 Dy1 N7 105.50(11) 12 .
O1 Dy1 N7 103.50(11) . .
O3 Dy1 N7 68.91(13) . .
O4 Dy1 N7 25.41(12) . .
O5 Dy1 N7 25.79(11) . .
N1 Dy1 N7 97.57(13) . .
O2 Dy1 Dy1 104.78(8) 11 12
O2 Dy1 Dy1 33.93(8) . 12
O1 Dy1 Dy1 36.11(7) 12 12
O1 Dy1 Dy1 120.51(7) . 12
O3 Dy1 Dy1 79.75(10) . 12
O4 Dy1 Dy1 153.65(9) . 12
O5 Dy1 Dy1 115.14(8) . 12
N1 Dy1 Dy1 97.13(8) . 12
N7 Dy1 Dy1 135.96(8) . 12
O2 Dy1 Dy1 34.29(7) 11 11
O2 Dy1 Dy1 105.27(7) . 11
O1 Dy1 Dy1 120.04(7) 12 11
O1 Dy1 Dy1 35.53(7) . 11
O3 Dy1 Dy1 159.59(10) . 11
O4 Dy1 Dy1 86.23(9) . 11
O5 Dy1 Dy1 101.71(8) . 11
N1 Dy1 Dy1 103.68(8) . 11
N7 Dy1 Dy1 96.22(8) . 11
Dy1 Dy1 Dy1 120.0 12 11
C1 O1 Dy1 127.7(3) . 11
C1 O1 Dy1 123.2(3) . .
Dy1 O1 Dy1 108.36(9) 11 .
C3 O2 Dy1 133.2(3) . 12
C3 O2 Dy1 114.3(3) . .
Dy1 O2 Dy1 111.78(10) 12 .
C5 O3 Dy1 122.5(3) . .
N7 O4 Dy1 96.7(3) . .
N7 O5 Dy1 94.7(3) . .
C2 N1 C6 109.7(4) . .
C2 N1 C4 112.7(4) . .
C6 N1 C4 110.8(4) . .
C2 N1 Dy1 106.0(2) . .
C6 N1 Dy1 110.0(3) . .
C4 N1 Dy1 107.5(3) . .
O1 C1 C2 110.3(4) . .
N1 C2 C1 111.1(3) . .
O2 C3 C4 110.8(4) . .
N1 C4 C3 112.9(4) . .
O3 C5 C6 106.6(4) . .
C5 C6 N1 112.3(4) . .
O8 N7 O4 122.9(4) . .
O8 N7 O5 120.2(4) . .
O4 N7 O5 116.9(4) . .
O8 N7 Dy1 174.0(3) . .
O4 N7 Dy1 57.9(2) . .
O5 N7 Dy1 59.5(2) . .

loop_
_geom_bond_atom_site_label_1
_geom_bond_atom_site_label_2
_geom_bond_distance
_geom_bond_site_symmetry_2
Dy1 O2 2.242(4) 11
Dy1 O2 2.263(4) .
Dy1 O1 2.284(3) 12
Dy1 O1 2.316(3) .
Dy1 O3 2.434(3) .
Dy1 O4 2.501(3) .
Dy1 O5 2.534(3) .
Dy1 N1 2.582(4) .
Dy1 N7 2.932(4) .
Dy1 Dy1 3.72975(17) 12
Dy1 Dy1 3.72975(17) 11
O1 C1 1.419(4) .
O1 Dy1 2.284(3) 11
O2 C3 1.411(4) .
O2 Dy1 2.242(4) 12
O3 C5 1.425(6) .
O4 N7 1.267(6) .
O5 N7 1.280(5) .
O6 C9 1.402(10) .
O7 C10 1.38(3) .
N1 C2 1.470(5) .
N1 C6 1.488(6) .
N1 C4 1.498(6) .
C1 C2 1.512(6) .
C3 C4 1.504(7) .
C5 C6 1.487(8) .
N7 O8 1.225(5) .
